data_7233156
loop_
_publ_author_name
'Yulia A. Getmanenko'
'Marina Fonari'
'Chad Risko'
'Bhupinder Sandhu'
'Elena Galan'
'Lingyun Zhu'
'Paul Tongwa'
'Do Kyung Hwang'
'Sanjeev Singh'
'He Wang'
'Shree Prakash Tiwari'
'Yueh-Lin Loo'
'Jean-Luc Bredas'
'Bernard Kippelen'
'Tatiana Timofeeva'
'Seth R. Marder'

_publ_section_title
;
 Benzo[1,2-b:6,5-b']dithiophene(dithiazole)-4,5-dione derivatives:
 synthesis, electronic properties, crystal packing and charge transport
;
_journal_name_full 'Journal of Materials Chemistry C'
_journal_page_first 1467
_journal_page_last 1481
_journal_paper_doi 10.1039/C2TC00805J
_journal_volume 1
_journal_year 2013
_chemical_formula_moiety 'C10 H2 F2 O2 S2'
_chemical_formula_sum 'C10 H2 F2 O2 S2'
_chemical_formula_weight 256.24
_chemical_name_common
;
2,7-Difluoro-benzo[1,2-b:6,5-b']dithiophene-4,5-dione-4,5-dione
;
_chemical_name_systematic
;
2,7-Difluoro-benzo[1,2-b:6,5-b']dithiophene-4,5-dione-4,5-dione
;
_space_group_IT_number 14
_space_group_name_Hall '-P 2ybc'
_space_group_name_H-M_alt 'P 1 21/c 1'
_symmetry_cell_setting monoclinic
_symmetry_space_group_name_H-M 'P 1 21/c 1'
_atom_sites_solution_hydrogens geom
_atom_sites_solution_primary direct
_atom_sites_solution_secondary difmap
_cell_angle_alpha 90.00
_cell_angle_beta 95.947(3)
_cell_angle_gamma 90.00
_cell_formula_units_Z 4
_cell_length_a 3.8903(7)
_cell_length_b 16.656(3)
_cell_length_c 14.363(3)
_cell_measurement_temperature 100(2)
_cell_volume 925.7(3)
_computing_cell_refinement 'SAINTPlus, v. 6.2 (Bruker, 2001)'
_computing_data_collection 'APEX2 (Bruker, 2005)'
_computing_data_reduction 'SAINTPlus, v. 6.2 (Bruker, 2001)'
_computing_molecular_graphics 'SHELXTL (Sheldrick, 2008)'
_computing_publication_material 'SHELXTL (Sheldrick, 2008)'
_computing_structure_refinement 'SHELXL-97 (Sheldrick, 2008)'
_computing_structure_solution 'SHELXS-97 (Sheldrick, 2008)'
_diffrn_ambient_temperature 100(2)
_diffrn_measured_fraction_theta_full 1.000
_diffrn_measured_fraction_theta_max 1.000
_diffrn_measurement_device_type 'Bruker APEX-II CCD'
_diffrn_measurement_method '\f and \w scans'
_diffrn_radiation_monochromator graphite
_diffrn_radiation_source 'fine-focus sealed tube'
_diffrn_radiation_type MoK\a
_diffrn_radiation_wavelength 0.71073
_diffrn_reflns_av_R_equivalents 0.0219
_diffrn_reflns_av_sigmaI/netI 0.0114
_diffrn_reflns_limit_h_max 4
_diffrn_reflns_limit_h_min -4
_diffrn_reflns_limit_k_max 20
_diffrn_reflns_limit_k_min -20
_diffrn_reflns_limit_l_max 17
_diffrn_reflns_limit_l_min -17
_diffrn_reflns_number 11769
_diffrn_reflns_theta_full 25.99
_diffrn_reflns_theta_max 25.99
_diffrn_reflns_theta_min 1.88
_exptl_absorpt_coefficient_mu 0.583
_exptl_absorpt_correction_T_max 0.654
_exptl_absorpt_correction_T_min 0.337
_exptl_absorpt_correction_type multi-scan
_exptl_absorpt_process_details 'SADABS (Sheldrick, 2003)'
_exptl_crystal_colour yellow
_exptl_crystal_density_diffrn 1.839
_exptl_crystal_density_meas ?
_exptl_crystal_density_method 'not measured'
_exptl_crystal_description prism
_exptl_crystal_F_000 512
_exptl_crystal_size_max 0.18
_exptl_crystal_size_mid 0.15
_exptl_crystal_size_min 0.09
_refine_diff_density_max 0.301
_refine_diff_density_min -0.138
_refine_diff_density_rms 0.044
_refine_ls_extinction_method none
_refine_ls_goodness_of_fit_ref 1.069
_refine_ls_hydrogen_treatment constr
_refine_ls_matrix_type full
_refine_ls_number_parameters 145
_refine_ls_number_reflns 1821
_refine_ls_number_restraints 0
_refine_ls_restrained_S_all 1.069
_refine_ls_R_factor_all 0.0296
_refine_ls_R_factor_gt 0.0267
_refine_ls_shift/su_max 0.000
_refine_ls_shift/su_mean 0.000
_refine_ls_structure_factor_coef Fsqd
_refine_ls_weighting_details 'calc w=1/[\s^2^(Fo^2^)+(0.0407P)^2^+0.3083P] where P=(Fo^2^+2Fc^2^)/3'
_refine_ls_weighting_scheme calc
_refine_ls_wR_factor_gt 0.0711
_refine_ls_wR_factor_ref 0.0739
_reflns_number_gt 1664
_reflns_number_total 1821
_reflns_threshold_expression >2sigma(I)
_cod_data_source_file 1000013.cif
_cod_data_source_block PCOD1000013
_cod_depositor_comments
;
The following automatic conversions were performed:

data item '_exptl_crystal_density_meas' value 'not measured' was
changed to '?' -- the value is perceived as not measured.

Automatic conversion script
Id: cif_fix_values 6909 2019-04-08 15:41:33Z antanas 
;
_cod_original_sg_symbol_H-M P2(1)/c
_cod_database_code 7233156

loop_
_symmetry_equiv_pos_as_xyz
'x, y, z'
'-x, y+1/2, -z+1/2'
'-x, -y, -z'
'x, -y-1/2, z-1/2'

loop_
_atom_site_label
_atom_site_type_symbol
_atom_site_fract_x
_atom_site_fract_y
_atom_site_fract_z
_atom_site_U_iso_or_equiv
_atom_site_adp_type
_atom_site_occupancy
_atom_site_symmetry_multiplicity
_atom_site_calc_flag
_atom_site_refinement_flags
_atom_site_disorder_assembly
_atom_site_disorder_group
S1 S 0.25959(10) 0.63051(3) 0.27164(3) 0.03929(13) Uani 1 1 d . . .
S2 S 0.12206(11) 0.83129(2) 0.32441(3) 0.04063(14) Uani 1 1 d . . .
F1 F 0.4363(3) 0.47852(7) 0.26005(8) 0.0633(3) Uani 1 1 d . . .
F2 F 0.0796(3) 0.97709(7) 0.39516(9) 0.0651(3) Uani 1 1 d . . .
O1 O 0.9337(4) 0.61876(8) 0.58088(9) 0.0569(4) Uani 1 1 d . . .
O2 O 0.7523(4) 0.76943(9) 0.63157(9) 0.0603(4) Uani 1 1 d . . .
C1 C 0.4568(4) 0.54357(10) 0.31513(12) 0.0411(4) Uani 1 1 d . . .
C2 C 0.6205(4) 0.54877(10) 0.40152(11) 0.0385(4) Uani 1 1 d . . .
H2A H 0.7395 0.5071 0.4336 0.046 Uiso 1 1 calc R . .
C3 C 0.5847(4) 0.62786(9) 0.43688(11) 0.0337(3) Uani 1 1 d . . .
C4 C 0.3962(4) 0.67836(9) 0.37482(10) 0.0321(3) Uani 1 1 d . . .
C5 C 0.7366(4) 0.65733(10) 0.52773(11) 0.0371(3) Uani 1 1 d . . .
C6 C 0.6482(4) 0.74465(10) 0.55481(11) 0.0393(4) Uani 1 1 d . . .
C7 C 0.4476(4) 0.79303(10) 0.48356(11) 0.0365(3) Uani 1 1 d . . .
C8 C 0.3314(4) 0.76095(9) 0.39755(11) 0.0331(3) Uani 1 1 d . . .
C9 C 0.3658(5) 0.87595(10) 0.49201(13) 0.0444(4) Uani 1 1 d . . .
H9A H 0.4226 0.9072 0.5451 0.053 Uiso 1 1 calc R . .
C10 C 0.1954(5) 0.90204(10) 0.41228(13) 0.0460(4) Uani 1 1 d . . .

loop_
_atom_site_aniso_label
_atom_site_aniso_U_11
_atom_site_aniso_U_22
_atom_site_aniso_U_33
_atom_site_aniso_U_23
_atom_site_aniso_U_13
_atom_site_aniso_U_12
S1 0.0413(2) 0.0434(2) 0.0321(2) -0.00079(15) -0.00114(16) -0.00025(16)
S2 0.0418(2) 0.0365(2) 0.0420(2) 0.00700(16) -0.00301(17) 0.00286(16)
F1 0.0806(8) 0.0491(6) 0.0578(7) -0.0206(5) -0.0035(6) 0.0061(6)
F2 0.0812(8) 0.0354(5) 0.0755(8) 0.0033(5) -0.0066(6) 0.0167(5)
O1 0.0681(9) 0.0523(8) 0.0456(7) 0.0010(6) -0.0163(6) 0.0196(7)
O2 0.0749(9) 0.0583(8) 0.0430(7) -0.0124(6) -0.0162(6) 0.0132(7)
C1 0.0439(9) 0.0375(8) 0.0420(9) -0.0062(7) 0.0057(7) 0.0013(7)
C2 0.0398(8) 0.0357(8) 0.0402(9) 0.0013(7) 0.0043(6) 0.0045(7)
C3 0.0324(7) 0.0347(8) 0.0342(8) 0.0021(6) 0.0042(6) 0.0012(6)
C4 0.0295(7) 0.0363(8) 0.0306(7) 0.0012(6) 0.0032(6) -0.0019(6)
C5 0.0364(8) 0.0399(8) 0.0345(8) 0.0032(7) 0.0004(6) 0.0035(7)
C6 0.0380(8) 0.0431(9) 0.0360(8) -0.0027(7) -0.0002(6) 0.0020(7)
C7 0.0354(8) 0.0360(8) 0.0377(8) -0.0004(6) 0.0021(6) 0.0019(6)
C8 0.0295(7) 0.0343(7) 0.0356(8) 0.0042(6) 0.0032(6) 0.0001(6)
C9 0.0474(9) 0.0373(9) 0.0476(10) -0.0056(7) 0.0003(8) 0.0029(7)
C10 0.0478(10) 0.0322(8) 0.0570(11) 0.0021(7) 0.0014(8) 0.0044(7)

loop_
_atom_type_symbol
_atom_type_description
_atom_type_scat_dispersion_real
_atom_type_scat_dispersion_imag
_atom_type_scat_source
C C 0.0033 0.0016 'International Tables Vol C Tables 4.2.6.8 and 6.1.1.4'
H H 0.0000 0.0000 'International Tables Vol C Tables 4.2.6.8 and 6.1.1.4'
O O 0.0106 0.0060 'International Tables Vol C Tables 4.2.6.8 and 6.1.1.4'
F F 0.0171 0.0103 'International Tables Vol C Tables 4.2.6.8 and 6.1.1.4'
S S 0.1246 0.1234 'International Tables Vol C Tables 4.2.6.8 and 6.1.1.4'

loop_
_geom_angle_atom_site_label_1
_geom_angle_atom_site_label_2
_geom_angle_atom_site_label_3
_geom_angle
_geom_angle_site_symmetry_1
_geom_angle_site_symmetry_3
C4 S1 C1 89.48(8) . .
C8 S2 C10 89.23(8) . .
C2 C1 F1 126.45(16) . .
C2 C1 S1 115.64(13) . .
F1 C1 S1 117.91(13) . .
C1 C2 C3 109.64(15) . .
C1 C2 H2A 125.2 . .
C3 C2 H2A 125.2 . .
C4 C3 C2 113.49(14) . .
C4 C3 C5 120.73(14) . .
C2 C3 C5 125.75(14) . .
C3 C4 C8 121.93(14) . .
C3 C4 S1 111.75(12) . .
C8 C4 S1 126.32(12) . .
O1 C5 C3 123.84(16) . .
O1 C5 C6 118.81(15) . .
C3 C5 C6 117.31(13) . .
O2 C6 C7 123.69(16) . .
O2 C6 C5 119.13(15) . .
C7 C6 C5 117.17(14) . .
C8 C7 C9 113.35(15) . .
C8 C7 C6 121.00(14) . .
C9 C7 C6 125.58(15) . .
C7 C8 C4 121.59(14) . .
C7 C8 S2 111.95(12) . .
C4 C8 S2 126.44(12) . .
C10 C9 C7 109.74(16) . .
C10 C9 H9A 125.1 . .
C7 C9 H9A 125.1 . .
C9 C10 F2 125.98(17) . .
C9 C10 S2 115.72(13) . .
F2 C10 S2 118.30(14) . .

loop_
_geom_bond_atom_site_label_1
_geom_bond_atom_site_label_2
_geom_bond_distance
_geom_bond_site_symmetry_2
S1 C4 1.7178(16) .
S1 C1 1.7252(17) .
S2 C8 1.7210(15) .
S2 C10 1.7286(19) .
F1 C1 1.3390(19) .
F2 C10 1.343(2) .
O1 C5 1.209(2) .
O2 C6 1.207(2) .
C1 C2 1.337(2) .
C2 C3 1.424(2) .
C2 H2A 0.9300 .
C3 C4 1.380(2) .
C3 C5 1.461(2) .
C4 C8 1.442(2) .
C5 C6 1.553(2) .
C6 C7 1.463(2) .
C7 C8 1.379(2) .
C7 C9 1.425(2) .
C9 C10 1.335(3) .
C9 H9A 0.9300 .
